data_4126883
loop_
_publ_author_name
'Hobday, Claire L.'
'Bennett, Thomas D.'
'Fairen-Jimenez, David'
'Graham, Alexander J.'
'Morrison, Carole A.'
'Allan, David R.'
'D\"uren, Tina'
'Moggach, Stephen A.'

_publ_section_title
;
 Tuning the Swing Effect by Chemical Functionalization of Zeolitic
 Imidazolate Frameworks.
;
_journal_name_full 'Journal of the American Chemical Society'
_journal_paper_doi 10.1021/jacs.7b10897
_journal_year 2017
_chemical_absolute_configuration ad
_chemical_formula_moiety '(C6 H4 N6 O4 Zn1)n n1.46(CH3OH)'
_chemical_formula_sum 'C7.46 H9.84 N6 O5.54 Zn'
_chemical_formula_weight 289.52
_space_group_IT_number 217
_symmetry_cell_setting cubic
_symmetry_space_group_name_Hall 'I -4 2 3'
_symmetry_space_group_name_H-M 'I -4 3 m'
_atom_sites_solution_hydrogens difmap
_atom_sites_solution_primary other
_audit_creation_date 2016-11-22
_audit_creation_method CRYSTALS_ver_14.61_build_5555
_audit_update_record
;
2017-08-04 deposited with the CCDC.
2017-10-12 downloaded from the CCDC.
;
_cell_angle_alpha 90
_cell_angle_beta 90
_cell_angle_gamma 90
_cell_formula_units_Z 12
_cell_length_a 17.359(3)
_cell_length_b 17.359(3)
_cell_length_c 17.359(3)
_cell_measurement_reflns_used 5670
_cell_measurement_temperature 293
_cell_measurement_theta_max 25
_cell_measurement_theta_min 3
_cell_volume 5230.9(16)
_computing_cell_refinement 'USER DEFINED CELL REFINEMENT'
_computing_data_collection 'USER DEFINED DATA COLLECTION'
_computing_data_reduction 'Apex2 (Bruker AXS, 2006)'
_computing_molecular_graphics 'CAMERON (Watkin et al., 1996)'
_computing_publication_material 'CRYSTALS (Betteridge et al., 2003)'
_computing_structure_refinement 'CRYSTALS (Betteridge et al., 2003)'
_computing_structure_solution 'Superflip (Palatinus & Chapuis, 2007)'
_diffrn_ambient_pressure 110000
_diffrn_ambient_temperature 293
_diffrn_measured_fraction_theta_full 0.996
_diffrn_measured_fraction_theta_max 0.996
_diffrn_measurement_device Serial
_diffrn_measurement_device_type Unknown
_diffrn_measurement_method '\f & \w scans'
_diffrn_radiation_monochromator graphite
_diffrn_radiation_type 'Mo K\a'
_diffrn_radiation_wavelength 0.71073
_diffrn_reflns_av_R_equivalents 0.053
_diffrn_reflns_limit_h_max 10
_diffrn_reflns_limit_h_min -11
_diffrn_reflns_limit_k_max 14
_diffrn_reflns_limit_k_min 0
_diffrn_reflns_limit_l_max 20
_diffrn_reflns_limit_l_min 2
_diffrn_reflns_number 14764
_diffrn_reflns_theta_full 24.994
_diffrn_reflns_theta_max 24.994
_diffrn_reflns_theta_min 2.874
_diffrn_standards_number 0
_exptl_absorpt_coefficient_mu 1.43
_exptl_absorpt_correction_T_max 0.65
_exptl_absorpt_correction_T_min 0.53
_exptl_absorpt_correction_type multi-scan
_exptl_absorpt_process_details 'SADABS (Siemens, 1996)'
_exptl_crystal_colour red
_exptl_crystal_density_diffrn 1.280
_exptl_crystal_density_method 'not measured'
_exptl_crystal_description cube
_exptl_crystal_F_000 2042.40
_exptl_crystal_size_max 0.300
_exptl_crystal_size_mid 0.300
_exptl_crystal_size_min 0.300
_refine_diff_density_max 0.29
_refine_diff_density_min -0.22
_refine_ls_abs_structure_details 'Flack (1983), 394 Friedel-pairs'
_refine_ls_abs_structure_Flack -0.006(19)
_refine_ls_extinction_method None
_refine_ls_goodness_of_fit_ref 0.8156
_refine_ls_hydrogen_treatment constr
_refine_ls_matrix_type full
_refine_ls_number_parameters 43
_refine_ls_number_reflns 876
_refine_ls_number_restraints 60
_refine_ls_R_factor_all 0.0467
_refine_ls_R_factor_gt 0.0373
_refine_ls_shift/su_max 0.0001376
_refine_ls_shift/su_mean 0.0000198
_refine_ls_structure_factor_coef Fsqd
_refine_ls_weighting_details
;
 Method, part 1, Chebychev polynomial, (Watkin, 1994, Prince, 1982) 
 [weight] = 1.0/[A~0~*T~0~(x)+A~1~*T~1~(x) ... +A~n-1~]*T~n-1~(x)] 
 where A~i~ are the Chebychev coefficients listed below and x= Fcalc/Fmax 
 Method = Robust Weighting (Prince, 1982) 
 W = [weight] * [1-(deltaF/6*sigmaF)^2^]^2^ 
 A~i~ are: 
 9.98 15.9 8.82 3.26 0.663 
;
_refine_ls_weighting_scheme calc
_refine_ls_wR_factor_all 0.1113
_refine_ls_wR_factor_gt 0.0939
_refine_ls_wR_factor_ref 0.1045
_reflns_limit_h_max 10
_reflns_limit_h_min -11
_reflns_limit_k_max 14
_reflns_limit_k_min 0
_reflns_limit_l_max 20
_reflns_limit_l_min 2
_reflns_number_gt 735
_reflns_number_total 888
_reflns_threshold_expression I>2.0\s(I)
_oxford_diffrn_Wilson_B_factor 0.00
_oxford_diffrn_Wilson_scale 0.00
_oxford_refine_ls_r_factor_ref 0.0459
_oxford_refine_ls_scale 0.07002(3)
_oxford_reflns_number_all 888
_oxford_reflns_threshold_expression_ref I>0.0\s(I)
_oxford_structure_analysis_title 'zif65 11kbar in I-43m'
_cod_data_source_file ja7b10897_si_001.cif
_cod_data_source_block st0062
_cod_depositor_comments
;
The following automatic conversions were performed:

'_atom_sites_solution_primary' value 'Other' changed to 'other'
according to
/home/data/users/saulius/crontab/automatic-downloads/rss-feeds/ACS/lib/dictionaries/cif_core.dic
dictionary named 'cif_core.dic' version 2.4.2 from 2011-04-26.

Automatic conversion script
Id: cif_fix_values 4973 2017-02-22 13:04:09Z antanas 
;
_cod_original_cell_volume 5231(3)
_cod_original_sg_symbol_H-M 'I -4 3 m '
_cod_original_formula_sum 'C7.46 H9.84 N6 O5.54 Zn1'
_cod_database_code 4126883

loop_
_symmetry_equiv_pos_as_xyz
x,y,z
x+1/2,y+1/2,z+1/2
y,z,x
y+1/2,z+1/2,x+1/2
z,x,y
z+1/2,x+1/2,y+1/2
y,-x,-z
y+1/2,-x+1/2,-z+1/2
z,-y,-x
z+1/2,-y+1/2,-x+1/2
x,-z,-y
x+1/2,-z+1/2,-y+1/2
-x,-y,z
-x+1/2,-y+1/2,z+1/2
-z,x,-y
-z+1/2,x+1/2,-y+1/2
-x,y,-z
-x+1/2,y+1/2,-z+1/2
-y,-z,x
-y+1/2,-z+1/2,x+1/2
-z,-x,y
-z+1/2,-x+1/2,y+1/2
-y,x,-z
-y+1/2,x+1/2,-z+1/2
-z,y,-x
-z+1/2,y+1/2,-x+1/2
-x,z,-y
-x+1/2,z+1/2,-y+1/2
-y,z,-x
-y+1/2,z+1/2,-x+1/2
z,y,x
z+1/2,y+1/2,x+1/2
x,z,y
x+1/2,z+1/2,y+1/2
y,x,z
y+1/2,x+1/2,z+1/2
y,-z,-x
y+1/2,-z+1/2,-x+1/2
-y,-x,z
-y+1/2,-x+1/2,z+1/2
-z,-y,x
-z+1/2,-y+1/2,x+1/2
-x,-z,y
-x+1/2,-z+1/2,y+1/2
x,-y,-z
x+1/2,-y+1/2,-z+1/2
z,-x,-y
z+1/2,-x+1/2,-y+1/2

loop_
_atom_site_label
_atom_site_type_symbol
_atom_site_fract_x
_atom_site_fract_y
_atom_site_fract_z
_atom_site_U_iso_or_equiv
_atom_site_occupancy
_atom_site_adp_type
_atom_site_refinement_flags_posn
_atom_site_refinement_flags_adp
O1 O -0.6153(2) -0.5276(2) -0.9009(2) 0.0974 1.0000 Uani D U
N2 N -0.5876(2) -0.5876(2) -0.9251(3) 0.0693 1.0000 Uani DS TU
C2 C -0.62641(19) -0.62641(19) -0.9862(3) 0.0577 1.0000 Uani DS TU
N1 N -0.59955(18) -0.69193(18) -1.0152(2) 0.0640 1.0000 Uani D U
C3 C -0.6515(3) -0.7084(3) -1.0719(3) 0.0876 1.0000 Uani D U
H51 H -0.6506 -0.7515 -1.1066 0.0916 1.0000 Uiso R .
Zn1 Zn -0.5000 -0.7500 -1.0000 0.0521 1.0000 Uani S T

loop_
_atom_site_aniso_label
_atom_site_aniso_U_11
_atom_site_aniso_U_22
_atom_site_aniso_U_33
_atom_site_aniso_U_23
_atom_site_aniso_U_13
_atom_site_aniso_U_12
O1 0.097(3) 0.088(3) 0.107(3) -0.0353(19) -0.029(2) 0.0218(18)
N2 0.073(2) 0.073(2) 0.063(3) -0.0065(16) -0.0065(16) 0.007(2)
C2 0.0558(16) 0.0558(16) 0.061(4) 0.0010(16) 0.0010(16) 0.0025(19)
N1 0.0635(19) 0.0569(17) 0.072(3) -0.0045(16) -0.0050(16) 0.0044(14)
C3 0.078(3) 0.084(4) 0.100(4) -0.032(3) -0.023(3) 0.015(3)
Zn1 0.0539(3) 0.0485(4) 0.0539(3) 0.0000 0.0000 0.0000

loop_
_atom_type_symbol
_atom_type_scat_dispersion_real
_atom_type_scat_dispersion_imag
_atom_type_scat_Cromer_Mann_a1
_atom_type_scat_Cromer_Mann_b1
_atom_type_scat_Cromer_Mann_a2
_atom_type_scat_Cromer_Mann_b2
_atom_type_scat_Cromer_Mann_a3
_atom_type_scat_Cromer_Mann_b3
_atom_type_scat_Cromer_Mann_a4
_atom_type_scat_Cromer_Mann_b4
_atom_type_scat_Cromer_Mann_c
_atom_type_scat_source
C 0.0033 0.0016 2.3100 20.8439 1.0200 10.2075 1.5886 0.5687 0.8650 51.6512 0.2156 'International Tables Vol C 4.2.6.8 and 6.1.1.4'
H 0.0000 0.0000 0.4930 10.5109 0.3229 26.1257 0.1402 3.1424 0.0408 57.7998 0.0030 'International Tables Vol C 4.2.6.8 and 6.1.1.4'
N 0.0061 0.0033 12.2126 0.0057 3.1322 9.8933 2.0125 28.9975 1.1663 0.5826 -11.5290 'International Tables Vol C 4.2.6.8 and 6.1.1.4'
O 0.0106 0.0060 3.0485 13.2771 2.2868 5.7011 1.5463 0.3239 0.8670 32.9089 0.2508 'International Tables Vol C 4.2.6.8 and 6.1.1.4'
Zn 0.2839 1.4301 14.0743 3.2655 7.0318 0.2333 5.1652 10.3163 2.4100 58.7097 1.3041 'International Tables Vol C 4.2.6.8 and 6.1.1.4'

loop_
_geom_angle_atom_site_label_1
_geom_angle_site_symmetry_1
_geom_angle_atom_site_label_2
_geom_angle_atom_site_label_3
_geom_angle_site_symmetry_3
_geom_angle
_geom_angle_publ_flag
O1 35_555 N2 O1 . 123.5(5) yes
O1 35_555 N2 C2 . 118.2(3) yes
O1 . N2 C2 . 118.2(3) yes
N2 . C2 N1 35_555 121.4(2) yes
N2 . C2 N1 . 121.4(2) yes
N1 35_555 C2 N1 . 117.2(4) yes
C2 . N1 C3 . 102.7(3) yes
C2 . N1 Zn1 . 132.7(3) yes
C3 . N1 Zn1 . 123.7(3) yes
C3 35_555 C3 N1 . 108.6(3) yes
C3 35_555 C3 H51 . 124.2 no
N1 . C3 H51 . 127.2 no
N1 . Zn1 N1 10_533 104.45(8) yes
N1 . Zn1 N1 17_453 120.06(18) yes
N1 10_533 Zn1 N1 17_453 104.45(8) yes
N1 . Zn1 N1 42_334 104.45(8) yes
N1 10_533 Zn1 N1 42_334 120.06(18) yes
N1 17_453 Zn1 N1 42_334 104.45(8) yes

loop_
_geom_bond_atom_site_label_1
_geom_bond_atom_site_label_2
_geom_bond_site_symmetry_2
_geom_bond_distance
_geom_bond_publ_flag
O1 N2 . 1.222(4) yes
N2 C2 . 1.425(6) yes
C2 N1 35_555 1.329(4) yes
C2 N1 . 1.329(4) yes
N1 C3 . 1.365(5) yes
N1 Zn1 . 2.018(3) yes
C3 C3 35_555 1.397(10) yes
C3 H51 . 0.961 no
